data_1519474
loop_
_publ_author_name
'Jones, Ray C.F.'
'Horton, Peter N.'
'Hursthouse, Michael B.'

_publ_section_title
;
 C32H40N2O8
;
_journal_name_full 'Crystal Structure Report Archive'
_journal_page_first 941
_journal_year 2002
_chemical_absolute_configuration unk
_chemical_formula_sum 'C32 H40 N2 O8'
_chemical_formula_weight 580.66
_space_group_IT_number 5
_symmetry_cell_setting monoclinic
_symmetry_space_group_name_Hall 'C 2y'
_symmetry_space_group_name_H-M 'C 1 2 1'
_atom_sites_solution_hydrogens geom
_atom_sites_solution_primary direct
_atom_sites_solution_secondary difmap
_cell_angle_alpha 90.00
_cell_angle_beta 93.313(4)
_cell_angle_gamma 90.00
_cell_formula_units_Z 4
_cell_length_a 19.403(2)
_cell_length_b 8.9915(11)
_cell_length_c 17.855(2)
_cell_measurement_reflns_used 2534
_cell_measurement_temperature 120(2)
_cell_measurement_theta_max 27.485
_cell_measurement_theta_min 2.910
_cell_volume 3109.8(6)
_computing_cell_refinement ' DENZO (Otwinowski & Minor, 1997) and COLLECT (Hooft, 1998)'
_computing_data_collection ' DENZO (Otwinowski and Minor, 1997)'
_computing_data_reduction ' DENZO (Otwinowski & Minor, 1997) and COLLECT (Hooft, 1998)'
_computing_molecular_graphics 'PLATON (Spek, 1990)'
_computing_structure_refinement 'SHELXL-97 (Sheldrick, 1997b)'
_computing_structure_solution 'SHELXS-97 (Sheldrick, 1997a)'
_diffrn_ambient_temperature 120(2)
_diffrn_detector_area_resol_mean 9.091
_diffrn_measured_fraction_theta_full 0.942
_diffrn_measured_fraction_theta_max 0.942
_diffrn_measurement_device_type 'Nonius KappaCCD Area Detector'
_diffrn_measurement_method '\f and \w scans to fill Ewald Sphere'
_diffrn_radiation_monochromator graphite
_diffrn_radiation_source 'Nonius FR591 rotating anode'
_diffrn_radiation_type MoK\a
_diffrn_radiation_wavelength 0.71073
_diffrn_reflns_av_R_equivalents 0.1615
_diffrn_reflns_av_sigmaI/netI 0.1887
_diffrn_reflns_limit_h_max 21
_diffrn_reflns_limit_h_min -22
_diffrn_reflns_limit_k_max 10
_diffrn_reflns_limit_k_min -10
_diffrn_reflns_limit_l_max 21
_diffrn_reflns_limit_l_min -21
_diffrn_reflns_number 9511
_diffrn_reflns_theta_full 25.02
_diffrn_reflns_theta_max 25.02
_diffrn_reflns_theta_min 3.02
_exptl_absorpt_coefficient_mu 0.089
_exptl_absorpt_correction_T_max 0.9894
_exptl_absorpt_correction_T_min 0.9755
_exptl_absorpt_correction_type multi-scan
_exptl_absorpt_process_details 'SORTAV Blessing (1997)'
_exptl_crystal_colour Colourless
_exptl_crystal_density_diffrn 1.240
_exptl_crystal_density_method 'not measured'
_exptl_crystal_description Block
_exptl_crystal_F_000 1240
_exptl_crystal_size_max 0.28
_exptl_crystal_size_mid 0.16
_exptl_crystal_size_min 0.12
_refine_diff_density_max 0.375
_refine_diff_density_min -0.366
_refine_diff_density_rms 0.082
_refine_ls_extinction_coef 0.0055(16)
_refine_ls_extinction_expression Fc^*^=kFc[1+0.001xFc^2^\l^3^/sin(2\q)]^-1/4^
_refine_ls_extinction_method SHELXL
_refine_ls_goodness_of_fit_ref 0.980
_refine_ls_hydrogen_treatment constr
_refine_ls_matrix_type full
_refine_ls_number_parameters 384
_refine_ls_number_reflns 4596
_refine_ls_number_restraints 1
_refine_ls_restrained_S_all 0.980
_refine_ls_R_factor_all 0.1777
_refine_ls_R_factor_gt 0.0942
_refine_ls_shift/su_max 0.001
_refine_ls_shift/su_mean 0.000
_refine_ls_structure_factor_coef Fsqd
_refine_ls_weighting_details 'calc w=1/[\s^2^(Fo^2^)+(0.1542P)^2^+0.0000P] where P=(Fo^2^+2Fc^2^)/3'
_refine_ls_weighting_scheme calc
_refine_ls_wR_factor_gt 0.2282
_refine_ls_wR_factor_ref 0.2782
_reflns_number_gt 2499
_reflns_number_total 4596
_reflns_threshold_expression >2sigma(I)
_cod_data_source_file eCrystal-941.cif
_cod_data_source_block s92
_cod_depositor_comments
;
Citation :
Jones, Ray C.F. and Horton, Peter N. and Hursthouse, Michael B. (2002) 
University of Southampton, Crystal Structure Report Archive. 
(doi:10.5258/ecrystals/941)

More at:
http://ecrystals.chem.soton.ac.uk/941/

The following automatic conversions were performed:

'_symmetry_cell_setting' value 'Monoclinic' changed to 'monoclinic'
according to the built-in table from CIF Core dictionary named
'cif_core.dic' version 2.4.1 from 2010-06-29.

Automatic conversion script
Id: cif_fix_values 3105 2015-03-04 15:46:00Z robertas 
;
_cod_original_cell_volume 3109.8(7)
_cod_original_sg_symbol_H-M C2
_cod_database_code 1519474

loop_
_symmetry_equiv_pos_as_xyz
'x, y, z'
'-x, y, -z'
'x+1/2, y+1/2, z'
'-x+1/2, y+1/2, -z'

loop_
_atom_site_label
_atom_site_type_symbol
_atom_site_fract_x
_atom_site_fract_y
_atom_site_fract_z
_atom_site_U_iso_or_equiv
_atom_site_adp_type
_atom_site_occupancy
_atom_site_symmetry_multiplicity
_atom_site_calc_flag
_atom_site_refinement_flags
_atom_site_disorder_assembly
_atom_site_disorder_group
O8 O 0.4402(3) 0.8727(6) 0.1991(3) 0.0447(14) Uani 1 1 d . . .
O6 O 0.6123(3) 1.0904(8) 0.0944(3) 0.0571(17) Uani 1 1 d . . .
O7 O 0.4916(3) 1.0966(7) 0.1921(3) 0.0509(15) Uani 1 1 d . . .
O1 O 0.8110(3) 0.7404(7) 0.2690(4) 0.0620(18) Uani 1 1 d . . .
O5 O 0.6406(3) 1.2299(7) 0.1942(3) 0.0460(14) Uani 1 1 d . . .
N1 N 0.7328(3) 0.9710(7) 0.3773(3) 0.0396(17) Uani 1 1 d . . .
N2 N 0.6372(3) 0.9969(7) 0.2910(3) 0.0379(16) Uani 1 1 d . . .
O2 O 0.8664(3) 0.9620(7) 0.2708(3) 0.0559(16) Uani 1 1 d . . .
C30 C 0.4952(4) 0.9644(12) 0.1952(4) 0.044(2) Uani 1 1 d . . .
O4 O 0.6643(3) 0.7496(7) 0.0798(3) 0.0553(17) Uani 1 1 d . . .
C20 C 0.8110(4) 0.8737(11) 0.2607(5) 0.046(2) Uani 1 1 d . . .
O3 O 0.7521(3) 0.9175(8) 0.0800(4) 0.0664(19) Uani 1 1 d . . .
C17 C 0.4128(4) 0.8647(12) 0.4124(4) 0.053(2) Uani 1 1 d . . .
H17 H 0.3668 0.8605 0.4277 0.063 Uiso 1 1 calc R . .
C8 C 0.8046(4) 1.0035(8) 0.4946(4) 0.037(2) Uani 1 1 d . . .
C15 C 0.5082(4) 1.0042(11) 0.3682(4) 0.048(2) Uani 1 1 d . . .
H15 H 0.5274 1.0968 0.3546 0.058 Uiso 1 1 calc R . .
C3 C 0.7115(4) 1.0326(10) 0.3047(4) 0.042(2) Uani 1 1 d . . .
H3 H 0.7182 1.1429 0.3054 0.051 Uiso 1 1 calc R . .
C14 C 0.5466(4) 0.8763(10) 0.3658(4) 0.046(2) Uani 1 1 d . . .
C7 C 0.7754(4) 1.0731(10) 0.4238(5) 0.046(2) Uani 1 1 d . . .
H7A H 0.7472 1.1602 0.4366 0.056 Uiso 1 1 calc R . .
H7B H 0.8138 1.1092 0.3945 0.056 Uiso 1 1 calc R . .
C6 C 0.6262(4) 0.9637(9) 0.2111(4) 0.0387(19) Uani 1 1 d . . .
C26 C 0.6256(4) 1.1113(10) 0.1671(5) 0.040(2) Uani 1 1 d . . .
C2 C 0.6216(4) 0.8822(10) 0.3454(4) 0.0384(19) Uani 1 1 d . . .
H2 H 0.6354 0.7829 0.3261 0.046 Uiso 1 1 calc R . .
C29 C 0.5598(4) 0.8733(10) 0.1910(4) 0.043(2) Uani 1 1 d . . .
H29A H 0.5620 0.8332 0.1396 0.052 Uiso 1 1 calc R . .
H29B H 0.5577 0.7879 0.2258 0.052 Uiso 1 1 calc R . .
C13 C 0.8579(4) 0.8935(10) 0.4900(5) 0.048(2) Uani 1 1 d . . .
H13 H 0.8725 0.8641 0.4423 0.057 Uiso 1 1 calc R . .
C4 C 0.7494(4) 0.9630(9) 0.2374(4) 0.043(2) Uani 1 1 d . . .
H4 H 0.7641 1.0456 0.2044 0.052 Uiso 1 1 calc R . .
C1 C 0.6680(4) 0.9228(9) 0.4121(4) 0.042(2) Uani 1 1 d . . .
H1A H 0.6481 1.0048 0.4409 0.050 Uiso 1 1 calc R . .
H1B H 0.6765 0.8363 0.4456 0.050 Uiso 1 1 calc R . .
C23 C 0.7077(5) 0.8528(11) 0.1117(5) 0.054(2) Uani 1 1 d . . .
C32 C 0.3215(4) 0.8323(11) 0.2135(5) 0.056(2) Uani 1 1 d . . .
H32A H 0.3202 0.7648 0.1703 0.083 Uiso 1 1 calc R . .
H32B H 0.2762 0.8792 0.2169 0.083 Uiso 1 1 calc R . .
H32C H 0.3331 0.7761 0.2595 0.083 Uiso 1 1 calc R . .
C19 C 0.5191(4) 0.7417(10) 0.3889(5) 0.048(2) Uani 1 1 d . . .
H19 H 0.5464 0.6541 0.3890 0.057 Uiso 1 1 calc R . .
C11 C 0.8672(4) 0.8608(10) 0.6218(5) 0.051(2) Uani 1 1 d . . .
H11 H 0.8876 0.8117 0.6646 0.061 Uiso 1 1 calc R . .
C10 C 0.8125(5) 0.9711(12) 0.6283(5) 0.065(3) Uani 1 1 d . . .
H10 H 0.7964 0.9979 0.6758 0.079 Uiso 1 1 calc R . .
C5 C 0.6933(4) 0.8728(11) 0.1943(4) 0.045(2) Uani 1 1 d . . .
H5 H 0.6904 0.7724 0.2180 0.054 Uiso 1 1 calc R . .
C22 C 0.9808(5) 0.9575(11) 0.2266(5) 0.060(3) Uani 1 1 d . . .
H22A H 0.9609 0.9383 0.1759 0.091 Uiso 1 1 calc R . .
H22B H 1.0268 0.9122 0.2325 0.091 Uiso 1 1 calc R . .
H22C H 0.9847 1.0651 0.2347 0.091 Uiso 1 1 calc R . .
C31 C 0.3736(4) 0.9469(10) 0.2040(5) 0.050(2) Uani 1 1 d . . .
H31A H 0.3623 1.0047 0.1578 0.060 Uiso 1 1 calc R . .
H31B H 0.3753 1.0160 0.2473 0.060 Uiso 1 1 calc R . .
C16 C 0.4397(4) 0.9968(10) 0.3912(5) 0.050(2) Uani 1 1 d . . .
H16 H 0.4125 1.0845 0.3919 0.059 Uiso 1 1 calc R . .
C24 C 0.6700(5) 0.7246(14) 0.0010(5) 0.067(3) Uani 1 1 d . . .
H24A H 0.7114 0.6637 -0.0075 0.080 Uiso 1 1 calc R . .
H24B H 0.6743 0.8205 -0.0256 0.080 Uiso 1 1 calc R . .
C21 C 0.9351(4) 0.8916(12) 0.2830(5) 0.058(3) Uani 1 1 d . . .
H21A H 0.9314 0.7826 0.2760 0.070 Uiso 1 1 calc R . .
H21B H 0.9543 0.9116 0.3346 0.070 Uiso 1 1 calc R . .
C9 C 0.7855(4) 1.0337(9) 0.5636(5) 0.039(2) Uani 1 1 d . . .
H9 H 0.7500 1.1053 0.5681 0.047 Uiso 1 1 calc R . .
C18 C 0.4525(5) 0.7352(13) 0.4117(5) 0.057(3) Uani 1 1 d . . .
H18 H 0.4337 0.6431 0.4269 0.068 Uiso 1 1 calc R . .
C27 C 0.6128(6) 1.2190(14) 0.0480(5) 0.070(3) Uani 1 1 d . . .
H27A H 0.6568 1.2733 0.0575 0.084 Uiso 1 1 calc R . .
H27B H 0.5746 1.2860 0.0602 0.084 Uiso 1 1 calc R . .
C12 C 0.8874(5) 0.8319(10) 0.5524(5) 0.053(2) Uani 1 1 d . . .
H12 H 0.9245 0.7643 0.5473 0.064 Uiso 1 1 calc R . .
C28 C 0.6050(8) 1.1758(15) -0.0307(6) 0.091(4) Uani 1 1 d . . .
H28A H 0.6408 1.1035 -0.0416 0.136 Uiso 1 1 calc R . .
H28B H 0.6095 1.2639 -0.0624 0.136 Uiso 1 1 calc R . .
H28C H 0.5594 1.1310 -0.0410 0.136 Uiso 1 1 calc R . .
C25 C 0.6082(6) 0.6473(15) -0.0265(6) 0.080(3) Uani 1 1 d . . .
H25A H 0.6042 0.5531 0.0006 0.119 Uiso 1 1 calc R . .
H25B H 0.6107 0.6271 -0.0802 0.119 Uiso 1 1 calc R . .
H25C H 0.5677 0.7092 -0.0185 0.119 Uiso 1 1 calc R . .

loop_
_atom_site_aniso_label
_atom_site_aniso_U_11
_atom_site_aniso_U_22
_atom_site_aniso_U_33
_atom_site_aniso_U_23
_atom_site_aniso_U_13
_atom_site_aniso_U_12
O8 0.018(3) 0.039(3) 0.077(4) 0.001(3) 0.006(2) 0.003(3)
O6 0.045(4) 0.078(5) 0.048(4) 0.006(3) 0.006(3) -0.005(3)
O7 0.026(3) 0.032(4) 0.095(4) 0.005(3) 0.005(3) -0.002(3)
O1 0.030(3) 0.041(4) 0.116(5) 0.002(3) 0.013(3) 0.004(3)
O5 0.023(3) 0.046(4) 0.069(4) 0.007(3) 0.001(3) -0.003(3)
N1 0.023(4) 0.035(4) 0.060(4) 0.004(3) 0.001(3) -0.007(3)
N2 0.022(4) 0.042(4) 0.050(4) 0.004(3) 0.002(3) -0.001(3)
O2 0.023(3) 0.044(4) 0.101(4) 0.005(3) 0.008(3) 0.010(3)
C30 0.028(5) 0.053(7) 0.051(5) 0.000(4) 0.001(4) 0.000(5)
O4 0.033(3) 0.066(4) 0.068(4) -0.018(3) 0.012(3) -0.011(3)
C20 0.017(5) 0.042(6) 0.082(6) -0.003(5) 0.014(4) -0.018(4)
O3 0.039(4) 0.081(5) 0.081(4) -0.005(3) 0.020(3) -0.015(3)
C17 0.023(5) 0.072(7) 0.064(5) -0.006(5) 0.009(4) -0.020(5)
C8 0.027(5) 0.026(5) 0.060(5) 0.005(4) 0.003(4) -0.017(4)
C15 0.026(5) 0.063(6) 0.056(5) -0.006(4) 0.008(4) -0.009(5)
C3 0.013(4) 0.052(5) 0.063(5) -0.004(4) 0.008(4) -0.012(4)
C14 0.024(5) 0.051(6) 0.062(5) 0.000(4) -0.002(4) -0.005(5)
C7 0.025(5) 0.038(6) 0.076(6) 0.003(4) 0.003(4) -0.006(4)
C6 0.014(4) 0.041(5) 0.062(5) 0.006(4) 0.010(3) 0.002(4)
C26 0.011(4) 0.042(6) 0.066(6) -0.003(4) 0.009(4) -0.005(4)
C2 0.026(5) 0.044(5) 0.046(4) 0.006(4) 0.007(3) 0.008(4)
C29 0.021(4) 0.042(5) 0.066(5) -0.008(4) 0.006(4) -0.006(4)
C13 0.038(5) 0.046(6) 0.059(5) 0.005(4) 0.000(4) -0.010(5)
C4 0.022(4) 0.038(5) 0.070(5) 0.010(4) 0.004(4) 0.001(4)
C1 0.022(4) 0.042(5) 0.062(5) 0.004(4) 0.011(4) -0.003(4)
C23 0.035(6) 0.052(6) 0.075(6) -0.008(5) 0.011(5) 0.008(5)
C32 0.021(5) 0.064(7) 0.082(6) 0.001(5) 0.003(4) -0.009(4)
C19 0.028(5) 0.049(6) 0.067(5) 0.004(5) 0.002(4) -0.004(4)
C11 0.037(5) 0.039(5) 0.075(6) 0.014(5) -0.015(4) -0.020(5)
C10 0.059(7) 0.076(8) 0.062(6) -0.011(5) 0.003(5) -0.053(6)
C5 0.025(5) 0.056(6) 0.054(5) -0.002(4) 0.001(4) 0.001(4)
C22 0.031(5) 0.060(7) 0.091(7) 0.008(5) 0.011(5) 0.015(5)
C31 0.028(5) 0.045(5) 0.078(6) -0.003(4) 0.005(4) -0.017(4)
C16 0.019(5) 0.043(6) 0.086(6) -0.012(4) 0.004(4) -0.002(4)
C24 0.045(6) 0.089(8) 0.067(6) -0.024(6) 0.013(5) -0.009(6)
C21 0.023(5) 0.063(7) 0.089(6) -0.006(5) 0.009(4) 0.012(5)
C9 0.033(5) 0.021(4) 0.063(6) 0.001(4) 0.003(4) -0.019(4)
C18 0.029(5) 0.071(7) 0.070(6) 0.012(5) -0.001(4) -0.011(5)
C27 0.059(7) 0.104(9) 0.047(6) 0.018(6) 0.001(5) -0.012(6)
C12 0.052(6) 0.037(6) 0.070(7) 0.009(4) -0.007(5) -0.028(4)
C28 0.112(11) 0.080(9) 0.080(8) 0.006(6) 0.001(7) -0.001(8)
C25 0.062(8) 0.090(9) 0.086(8) -0.008(6) -0.001(6) -0.032(7)

loop_
_atom_type_symbol
_atom_type_description
_atom_type_scat_dispersion_real
_atom_type_scat_dispersion_imag
_atom_type_scat_source
C C 0.0033 0.0016 'International Tables Vol C Tables 4.2.6.8 and 6.1.1.4'
H H 0.0000 0.0000 'International Tables Vol C Tables 4.2.6.8 and 6.1.1.4'
N N 0.0061 0.0033 'International Tables Vol C Tables 4.2.6.8 and 6.1.1.4'
O O 0.0106 0.0060 'International Tables Vol C Tables 4.2.6.8 and 6.1.1.4'

loop_
_geom_angle_atom_site_label_1
_geom_angle_atom_site_label_2
_geom_angle_atom_site_label_3
_geom_angle
_geom_angle_site_symmetry_1
_geom_angle_site_symmetry_3
C30 O8 C31 115.4(6) . .
C26 O6 C27 116.6(7) . .
C3 N1 C7 113.0(6) . .
C3 N1 C1 106.2(6) . .
C7 N1 C1 114.0(6) . .
C6 N2 C2 118.7(6) . .
C6 N2 C3 106.9(5) . .
C2 N2 C3 106.3(6) . .
C20 O2 C21 118.3(7) . .
O7 C30 O8 124.4(8) . .
O7 C30 C29 126.1(8) . .
O8 C30 C29 109.5(8) . .
C23 O4 C24 116.0(7) . .
O1 C20 O2 125.3(8) . .
O1 C20 C4 124.5(7) . .
O2 C20 C4 110.2(8) . .
C16 C17 C18 120.3(8) . .
C16 C17 H17 119.8 . .
C18 C17 H17 119.8 . .
C9 C8 C13 115.6(7) . .
C9 C8 C7 125.8(8) . .
C13 C8 C7 118.6(7) . .
C14 C15 C16 119.5(8) . .
C14 C15 H15 120.3 . .
C16 C15 H15 120.3 . .
N1 C3 N2 106.8(6) . .
N1 C3 C4 114.2(7) . .
N2 C3 C4 106.3(6) . .
N1 C3 H3 109.8 . .
N2 C3 H3 109.8 . .
C4 C3 H3 109.8 . .
C15 C14 C19 119.9(7) . .
C15 C14 C2 120.5(8) . .
C19 C14 C2 119.3(8) . .
N1 C7 C8 113.1(7) . .
N1 C7 H7A 109.0 . .
C8 C7 H7A 109.0 . .
N1 C7 H7B 109.0 . .
C8 C7 H7B 109.0 . .
H7A C7 H7B 107.8 . .
N2 C6 C26 108.5(7) . .
N2 C6 C29 114.0(6) . .
C26 C6 C29 110.6(6) . .
N2 C6 C5 102.5(6) . .
C26 C6 C5 109.2(6) . .
C29 C6 C5 111.6(7) . .
O5 C26 O6 123.5(8) . .
O5 C26 C6 124.4(8) . .
O6 C26 C6 111.9(7) . .
N2 C2 C1 102.6(7) . .
N2 C2 C14 114.9(6) . .
C1 C2 C14 111.0(6) . .
N2 C2 H2 109.3 . .
C1 C2 H2 109.3 . .
C14 C2 H2 109.3 . .
C30 C29 C6 112.8(7) . .
C30 C29 H29A 109.0 . .
C6 C29 H29A 109.0 . .
C30 C29 H29B 109.0 . .
C6 C29 H29B 109.0 . .
H29A C29 H29B 107.8 . .
C12 C13 C8 120.7(9) . .
C12 C13 H13 119.7 . .
C8 C13 H13 119.7 . .
C20 C4 C5 113.2(7) . .
C20 C4 C3 114.0(7) . .
C5 C4 C3 104.2(6) . .
C20 C4 H4 108.4 . .
C5 C4 H4 108.4 . .
C3 C4 H4 108.4 . .
N1 C1 C2 102.9(6) . .
N1 C1 H1A 111.2 . .
C2 C1 H1A 111.2 . .
N1 C1 H1B 111.2 . .
C2 C1 H1B 111.2 . .
H1A C1 H1B 109.1 . .
O3 C23 O4 125.1(8) . .
O3 C23 C5 124.8(9) . .
O4 C23 C5 110.0(8) . .
C31 C32 H32A 109.5 . .
C31 C32 H32B 109.5 . .
H32A C32 H32B 109.5 . .
C31 C32 H32C 109.5 . .
H32A C32 H32C 109.5 . .
H32B C32 H32C 109.5 . .
C18 C19 C14 120.4(9) . .
C18 C19 H19 119.8 . .
C14 C19 H19 119.8 . .
C12 C11 C10 117.1(8) . .
C12 C11 H11 121.4 . .
C10 C11 H11 121.4 . .
C9 C10 C11 117.3(9) . .
C9 C10 H10 121.4 . .
C11 C10 H10 121.4 . .
C23 C5 C4 112.6(7) . .
C23 C5 C6 116.4(6) . .
C4 C5 C6 101.6(6) . .
C23 C5 H5 108.7 . .
C4 C5 H5 108.7 . .
C6 C5 H5 108.7 . .
C21 C22 H22A 109.5 . .
C21 C22 H22B 109.5 . .
H22A C22 H22B 109.5 . .
C21 C22 H22C 109.5 . .
H22A C22 H22C 109.5 . .
H22B C22 H22C 109.5 . .
O8 C31 C32 107.8(7) . .
O8 C31 H31A 110.1 . .
C32 C31 H31A 110.1 . .
O8 C31 H31B 110.1 . .
C32 C31 H31B 110.1 . .
H31A C31 H31B 108.5 . .
C17 C16 C15 120.2(8) . .
C17 C16 H16 119.9 . .
C15 C16 H16 119.9 . .
O4 C24 C25 107.4(8) . .
O4 C24 H24A 110.2 . .
C25 C24 H24A 110.2 . .
O4 C24 H24B 110.2 . .
C25 C24 H24B 110.2 . .
H24A C24 H24B 108.5 . .
O2 C21 C22 107.1(7) . .
O2 C21 H21A 110.3 . .
C22 C21 H21A 110.3 . .
O2 C21 H21B 110.3 . .
C22 C21 H21B 110.3 . .
H21A C21 H21B 108.5 . .
C8 C9 C10 125.8(9) . .
C8 C9 H9 117.1 . .
C10 C9 H9 117.1 . .
C19 C18 C17 119.6(9) . .
C19 C18 H18 120.2 . .
C17 C18 H18 120.2 . .
O6 C27 C28 109.9(10) . .
O6 C27 H27A 109.7 . .
C28 C27 H27A 109.7 . .
O6 C27 H27B 109.7 . .
C28 C27 H27B 109.7 . .
H27A C27 H27B 108.2 . .
C13 C12 C11 123.5(10) . .
C13 C12 H12 118.3 . .
C11 C12 H12 118.3 . .
C27 C28 H28A 109.5 . .
C27 C28 H28B 109.5 . .
H28A C28 H28B 109.5 . .
C27 C28 H28C 109.5 . .
H28A C28 H28C 109.5 . .
H28B C28 H28C 109.5 . .
C24 C25 H25A 109.5 . .
C24 C25 H25B 109.5 . .
H25A C25 H25B 109.5 . .
C24 C25 H25C 109.5 . .
H25A C25 H25C 109.5 . .
H25B C25 H25C 109.5 . .

loop_
_geom_bond_atom_site_label_1
_geom_bond_atom_site_label_2
_geom_bond_distance
_geom_bond_site_symmetry_2
O8 C30 1.354(10) .
O8 C31 1.460(10) .
O6 C26 1.323(10) .
O6 C27 1.422(12) .
O7 C30 1.192(10) .
O1 C20 1.208(11) .
O5 C26 1.199(10) .
N1 C3 1.448(10) .
N1 C7 1.461(10) .
N1 C1 1.498(10) .
N2 C6 1.461(10) .
N2 C2 1.460(10) .
N2 C3 1.485(10) .
O2 C20 1.339(10) .
O2 C21 1.480(10) .
C30 C29 1.502(12) .
O4 C23 1.356(11) .
O4 C24 1.435(11) .
C20 C4 1.479(12) .
O3 C23 1.206(11) .
C17 C16 1.361(13) .
C17 C18 1.397(14) .
C17 H17 0.9500 .
C8 C9 1.336(11) .
C8 C13 1.438(12) .
C8 C7 1.492(12) .
C15 C14 1.372(12) .
C15 C16 1.413(12) .
C15 H15 0.9500 .
C3 C4 1.574(12) .
C3 H3 1.0000 .
C14 C19 1.395(12) .
C14 C2 1.520(11) .
C7 H7A 0.9900 .
C7 H7B 0.9900 .
C6 C26 1.542(12) .
C6 C29 1.548(11) .
C6 C5 1.580(11) .
C2 C1 1.495(11) .
C2 H2 1.0000 .
C29 H29A 0.9900 .
C29 H29B 0.9900 .
C13 C12 1.342(12) .
C13 H13 0.9500 .
C4 C5 1.530(11) .
C4 H4 1.0000 .
C1 H1A 0.9900 .
C1 H1B 0.9900 .
C23 C5 1.528(11) .
C32 C31 1.460(12) .
C32 H32A 0.9800 .
C32 H32B 0.9800 .
C32 H32C 0.9800 .
C19 C18 1.377(12) .
C19 H19 0.9500 .
C11 C12 1.346(12) .
C11 C10 1.462(14) .
C11 H11 0.9500 .
C10 C9 1.362(13) .
C10 H10 0.9500 .
C5 H5 1.0000 .
C22 C21 1.502(12) .
C22 H22A 0.9800 .
C22 H22B 0.9800 .
C22 H22C 0.9800 .
C31 H31A 0.9900 .
C31 H31B 0.9900 .
C16 H16 0.9500 .
C24 C25 1.448(14) .
C24 H24A 0.9900 .
C24 H24B 0.9900 .
C21 H21A 0.9900 .
C21 H21B 0.9900 .
C9 H9 0.9500 .
C18 H18 0.9500 .
C27 C28 1.457(15) .
C27 H27A 0.9900 .
C27 H27B 0.9900 .
C12 H12 0.9500 .
C28 H28A 0.9800 .
C28 H28B 0.9800 .
C28 H28C 0.9800 .
C25 H25A 0.9800 .
C25 H25B 0.9800 .
C25 H25C 0.9800 .
